data_7134449
loop_
_publ_author_name
Divya,
'Panday, Ravi Rajan'
'Ali, Shahjad'
'Ali, Md Ehesan'
'Kalla, Sarita'
'Pandey, Rakesh K.'
'Jangir, Ritambhara'

_publ_section_title
;
 An electron rich triazine-based covalent organic framework as an aqueous
 electrolyte symmetric supercapacitor
;
_journal_issue 43
_journal_name_full 'Chemical Communications'
_journal_page_first 7831
_journal_page_last 7834
_journal_paper_doi 10.1039/D5CC01105A
_journal_volume 61
_journal_year 2025
_chemical_formula_moiety 'C27 H30 N6'
_chemical_formula_sum 'C27 H30 N6'
_chemical_formula_weight 438.57
_space_group_crystal_system orthorhombic
_space_group_IT_number 29
_space_group_name_Hall 'P 2c -2ac'
_space_group_name_H-M_alt 'P c a 21'
_atom_sites_solution_hydrogens mixed
_atom_sites_solution_primary dual
_audit_creation_date 2024-06-18
_audit_creation_method
;
Olex2 1.3-ac4
(compiled 2018.12.18 svn.r3554 for Rigaku Oxford Diffraction, GUI svn.r1)
;
_audit_update_record
;
2025-02-28 deposited with the CCDC.	2025-04-24 downloaded from the CCDC.
;
_cell_angle_alpha 90
_cell_angle_beta 90
_cell_angle_gamma 90
_cell_formula_units_Z 8
_cell_length_a 14.350(2)
_cell_length_b 13.941(2)
_cell_length_c 23.623(4)
_cell_measurement_reflns_used 9929
_cell_measurement_temperature 286(2)
_cell_measurement_theta_max 25.945
_cell_measurement_theta_min 2.212
_cell_volume 4725.9(12)
_computing_cell_refinement 'SAINT V8.40B (?, 2016)'
_computing_data_reduction 'SAINT V8.40B (?, 2016)'
_computing_molecular_graphics 'Olex2 (Dolomanov et al., 2009)'
_computing_publication_material 'Olex2 (Dolomanov et al., 2009)'
_computing_structure_refinement 'ShelXL (Sheldrick, 2015)'
_computing_structure_solution 'ShelXT (Sheldrick, 2015)'
_diffrn_ambient_temperature 286.0
_diffrn_measured_fraction_theta_full 1.000
_diffrn_measured_fraction_theta_max 1.000
_diffrn_measurement_device_type 'Bruker APEX-II CCD'
_diffrn_measurement_method '\f and \w scans'
_diffrn_radiation_type MoK\a
_diffrn_radiation_wavelength 0.71073
_diffrn_reflns_av_R_equivalents 0.0585
_diffrn_reflns_av_unetI/netI 0.0847
_diffrn_reflns_Laue_measured_fraction_full 1.000
_diffrn_reflns_Laue_measured_fraction_max 1.000
_diffrn_reflns_limit_h_max 17
_diffrn_reflns_limit_h_min -17
_diffrn_reflns_limit_k_max 16
_diffrn_reflns_limit_k_min -16
_diffrn_reflns_limit_l_max 28
_diffrn_reflns_limit_l_min -27
_diffrn_reflns_number 41251
_diffrn_reflns_point_group_measured_fraction_full 0.991
_diffrn_reflns_point_group_measured_fraction_max 0.991
_diffrn_reflns_theta_full 25.242
_diffrn_reflns_theta_max 25.349
_diffrn_reflns_theta_min 1.461
_diffrn_standards_number 0
_exptl_absorpt_coefficient_mu 0.076
_exptl_absorpt_correction_T_max 0.7456
_exptl_absorpt_correction_T_min 0.6309
_exptl_absorpt_correction_type multi-scan
_exptl_absorpt_process_details
'SADABS-2016/2 (Bruker,2016/2) was used for absorption correction. wR2(int) was 0.1322 before and 0.0740 after correction. The Ratio of minimum to maximum transmission is 0.8462. The \l/2 correction factor is Not present.'
_exptl_crystal_colour 'metallic reddish red'
_exptl_crystal_colour_lustre metallic
_exptl_crystal_colour_modifier reddish
_exptl_crystal_colour_primary red
_exptl_crystal_density_diffrn 1.233
_exptl_crystal_description block
_exptl_crystal_F_000 1872
_exptl_crystal_size_max 0.24
_exptl_crystal_size_mid 0.17
_exptl_crystal_size_min 0.12
_refine_diff_density_max 0.230
_refine_diff_density_min -0.263
_refine_diff_density_rms 0.061
_refine_ls_abs_structure_details
;
 Flack x determined using 2173 quotients [(I+)-(I-)]/[(I+)+(I-)]
 (Parsons, Flack and Wagner, Acta Cryst. B69 (2013) 249-259).
;
_refine_ls_abs_structure_Flack -1.1(10)
_refine_ls_extinction_method none
_refine_ls_goodness_of_fit_ref 1.028
_refine_ls_hydrogen_treatment constr
_refine_ls_matrix_type full
_refine_ls_number_parameters 613
_refine_ls_number_reflns 8570
_refine_ls_number_restraints 1
_refine_ls_restrained_S_all 1.028
_refine_ls_R_factor_all 0.0877
_refine_ls_R_factor_gt 0.0574
_refine_ls_shift/su_max 0.000
_refine_ls_shift/su_mean 0.000
_refine_ls_structure_factor_coef Fsqd
_refine_ls_weighting_details 'w=1/[\s^2^(Fo^2^)+(0.0602P)^2^+0.7384P] where P=(Fo^2^+2Fc^2^)/3'
_refine_ls_weighting_scheme calc
_refine_ls_wR_factor_gt 0.1370
_refine_ls_wR_factor_ref 0.1542
_reflns_Friedel_coverage 0.930
_reflns_Friedel_fraction_full 0.982
_reflns_Friedel_fraction_max 0.982
_reflns_number_gt 5901
_reflns_number_total 8570
_reflns_threshold_expression 'I > 2\s(I)'
_cod_data_source_file d5cc01105a2.cif
_cod_data_source_block exter259_0m
_cod_depositor_comments 'Adding full bibliography for 7134449.cif.'
_cod_original_cell_volume 4726.0(13)
_cod_database_code 7134449
_shelx_shelxl_version_number 2018/3
_shelx_space_group_comment
;
The symmetry employed for this shelxl refinement is uniquely defined
by the following loop, which should always be used as a source of
symmetry information in preference to the above space-group names.
They are only intended as comments.
;
_shelx_estimated_absorpt_t_max 0.991
_shelx_estimated_absorpt_t_min 0.982
_olex2_refinement_description
;
1. Fixed Uiso
 At 1.2 times of:
  All C(H) groups, All N(H,H) groups
 At 1.5 times of:
  All C(H,H,H) groups
2.a Rotating group:
 N4(H4A,H4B), N12(H12A,H12B), N11(H11A,H11B), N5(H5A,H5B), N6(H6A,H6B),
 N10(H10A,H10B)
2.b Aromatic/amide H refined with riding coordinates:
 C36(H36), C21(H21), C14(H14), C17(H17), C4(H4), C38(H38), C48(H48), C10(H10),
 C32(H32), C44(H44), C8(H8), C42(H42)
2.c Idealised Me refined as rotating group:
 C54(H54A,H54B,H54C), C24(H24A,H24B,H24C), C22(H22A,H22B,H22C), C49(H49A,H49B,
 H49C), C23(H23A,H23B,H23C), C50(H50A,H50B,H50C), C52(H52A,H52B,H52C), C51(H51A,
 H51B,H51C), C26(H26A,H26B,H26C), C25(H25A,H25B,H25C), C27(H27A,H27B,H27C),
 C53(H53A,H53B,H53C)
;
_olex2_submission_special_instructions 'No special instructions were received'

loop_
_space_group_symop_operation_xyz
'x, y, z'
'-x, -y, z+1/2'
'x+1/2, -y, z'
'-x+1/2, y, z+1/2'

loop_
_atom_site_label
_atom_site_type_symbol
_atom_site_fract_x
_atom_site_fract_y
_atom_site_fract_z
_atom_site_U_iso_or_equiv
_atom_site_adp_type
_atom_site_occupancy
_atom_site_site_symmetry_order
_atom_site_calc_flag
_atom_site_refinement_flags_posn
_atom_site_refinement_flags_adp
_atom_site_refinement_flags_occupancy
_atom_site_disorder_assembly
_atom_site_disorder_group
N7 N 0.1868(2) 0.7081(2) 0.33375(14) 0.0436(9) Uani 1 1 d . . . . .
N1 N 0.4626(2) 0.3018(2) 0.57980(14) 0.0413(8) Uani 1 1 d . . . . .
N9 N 0.0417(2) 0.7539(3) 0.37384(17) 0.0464(8) Uani 1 1 d . . . . .
N8 N 0.1835(2) 0.8063(2) 0.41571(15) 0.0419(8) Uani 1 1 d . . . . .
N2 N 0.4619(2) 0.2020(2) 0.66140(15) 0.0427(9) Uani 1 1 d . . . . .
N3 N 0.3191(2) 0.2478(3) 0.61878(17) 0.0443(8) Uani 1 1 d . . . . .
C28 C 0.0935(3) 0.7096(3) 0.33464(18) 0.0404(10) Uani 1 1 d . . . . .
C9 C 0.3178(3) 0.3490(3) 0.53594(18) 0.0401(10) Uani 1 1 d . . . . .
C43 C 0.3308(3) 0.7575(3) 0.3751(2) 0.0403(9) Uani 1 1 d . . . . .
C30 C 0.0896(3) 0.8013(3) 0.41414(18) 0.0392(10) Uani 1 1 d . . . . .
C31 C 0.0357(3) 0.8522(3) 0.45701(18) 0.0396(10) Uani 1 1 d . . . . .
C19 C 0.8038(2) 0.2485(3) 0.6235(2) 0.0436(9) Uani 1 1 d . . . . .
N4 N 0.9016(2) 0.2427(3) 0.6243(2) 0.0623(10) Uani 1 1 d . . . . .
H4A H 0.918379 0.187134 0.611946 0.075 Uiso 1 1 d GR . . . .
H4B H 0.924099 0.286484 0.602556 0.075 Uiso 1 1 d GR . . . .
C36 C -0.0611(3) 0.8558(3) 0.4540(2) 0.0452(11) Uani 1 1 d . . . . .
H36 H -0.090955 0.824059 0.424467 0.054 Uiso 1 1 calc R . . . .
C1 C 0.3699(3) 0.2957(3) 0.58026(17) 0.0384(10) Uani 1 1 d . . . . .
C16 C 0.6088(3) 0.2537(3) 0.6223(2) 0.0387(8) Uani 1 1 d . . . . .
C15 C 0.5057(2) 0.2526(3) 0.62077(19) 0.0378(8) Uani 1 1 d . . . . .
N12 N -0.1210(3) 1.0065(3) 0.57571(19) 0.0719(13) Uani 1 1 d . . . . .
H12A H -0.171245 0.975772 0.584841 0.086 Uiso 1 1 d GR . . . .
H12B H -0.088085 1.015758 0.605913 0.086 Uiso 1 1 d GR . . . .
C20 C 0.7537(3) 0.2036(3) 0.6670(2) 0.0433(11) Uani 1 1 d . . . . .
C29 C 0.2286(3) 0.7581(3) 0.3748(2) 0.0389(9) Uani 1 1 d . . . . .
C33 C 0.0287(3) 0.9488(3) 0.54267(17) 0.0429(10) Uani 1 1 d . . . . .
C37 C 0.0430(3) 0.6584(3) 0.28875(19) 0.0443(10) Uani 1 1 d . . . . .
C6 C 0.2235(4) 0.0579(3) 0.7918(2) 0.0576(13) Uani 1 1 d . . . . .
C21 C 0.6579(3) 0.2073(3) 0.66569(19) 0.0439(10) Uani 1 1 d . . . . .
H21 H 0.624524 0.178008 0.694646 0.053 Uiso 1 1 calc R . . . .
C14 C 0.3635(3) 0.3864(3) 0.48914(17) 0.0435(10) Uani 1 1 d . . . . .
H14 H 0.427034 0.375489 0.485022 0.052 Uiso 1 1 calc R . . . .
N11 N 0.6218(2) 0.7336(3) 0.3836(2) 0.0632(11) Uani 1 1 d . . . . .
H11A H 0.637990 0.730378 0.418903 0.076 Uiso 1 1 d GR . . . .
H11B H 0.640480 0.681757 0.366843 0.076 Uiso 1 1 d GR . . . .
C17 C 0.6605(3) 0.2978(3) 0.57994(18) 0.0432(10) Uani 1 1 d . . . . .
H17 H 0.629346 0.328930 0.550729 0.052 Uiso 1 1 calc R . . . .
C46 C 0.5255(3) 0.7419(3) 0.3808(2) 0.0467(11) Uani 1 1 d . . . . .
C45 C 0.4765(3) 0.7038(3) 0.33415(19) 0.0461(11) Uani 1 1 d . . . . .
C47 C 0.4771(3) 0.7903(3) 0.42356(19) 0.0462(11) Uani 1 1 d . . . . .
C34 C -0.0687(3) 0.9525(3) 0.5376(2) 0.0481(11) Uani 1 1 d . . . . .
C3 C 0.3183(3) 0.1517(3) 0.70403(18) 0.0423(10) Uani 1 1 d . . . . .
C39 C 0.0464(3) 0.5585(3) 0.20479(19) 0.0513(12) Uani 1 1 d . . . . .
C18 C 0.7571(3) 0.2967(3) 0.5798(2) 0.0435(11) Uani 1 1 d . . . . .
C4 C 0.3655(3) 0.1126(3) 0.74988(18) 0.0446(10) Uani 1 1 d . . . . .
H4 H 0.429988 0.118328 0.751194 0.054 Uiso 1 1 calc R . . . .
C38 C 0.0921(3) 0.6086(3) 0.24684(18) 0.0473(11) Uani 1 1 d . . . . .
H38 H 0.156906 0.609360 0.247332 0.057 Uiso 1 1 calc R . . . .
C48 C 0.3806(3) 0.7979(3) 0.42003(18) 0.0435(11) Uani 1 1 d . . . . .
H48 H 0.348491 0.830703 0.448229 0.052 Uiso 1 1 calc R . . . .
C10 C 0.2218(3) 0.3659(3) 0.5412(2) 0.0492(12) Uani 1 1 d . . . . .
H10 H 0.190023 0.341235 0.572247 0.059 Uiso 1 1 calc R . . . .
C32 C 0.0792(3) 0.8980(3) 0.50260(18) 0.0422(10) Uani 1 1 d . . . . .
H32 H 0.143669 0.894382 0.506099 0.051 Uiso 1 1 calc R . . . .
C35 C -0.1144(3) 0.9047(3) 0.49304(19) 0.0475(11) Uani 1 1 d . . . . .
C7 C 0.1725(3) 0.0979(3) 0.7464(2) 0.0513(11) Uani 1 1 d . . . . .
C2 C 0.3683(3) 0.2028(3) 0.65887(18) 0.0409(10) Uani 1 1 d . . . . .
C44 C 0.3807(3) 0.7126(3) 0.33248(18) 0.0437(11) Uani 1 1 d . . . . .
H44 H 0.348522 0.687521 0.301675 0.052 Uiso 1 1 calc R . . . .
C11 C 0.1734(3) 0.4183(3) 0.5011(2) 0.0517(11) Uani 1 1 d . . . . .
C8 C 0.2213(3) 0.1433(3) 0.7036(2) 0.0476(11) Uani 1 1 d . . . . .
H8 H 0.188298 0.169186 0.673413 0.057 Uiso 1 1 calc R . . . .
N5 N 0.1768(4) 0.0066(3) 0.8339(2) 0.0832(14) Uani 1 1 d . . . . .
H5A H 0.211262 0.004125 0.863724 0.100 Uiso 1 1 d GR . . . .
H5B H 0.125812 0.036370 0.841761 0.100 Uiso 1 1 d GR . . . .
C13 C 0.3172(4) 0.4395(3) 0.44835(19) 0.0504(11) Uani 1 1 d . . . . .
N6 N 0.1753(3) 0.5124(3) 0.4149(2) 0.0808(14) Uani 1 1 d . . . . .
H6A H 0.171638 0.481447 0.383427 0.097 Uiso 1 1 d GR . . . .
H6B H 0.120130 0.524529 0.427087 0.097 Uiso 1 1 d GR . . . .
C5 C 0.3210(3) 0.0655(3) 0.79355(18) 0.0472(11) Uani 1 1 d . . . . .
C12 C 0.2218(3) 0.4561(3) 0.4549(2) 0.0519(12) Uani 1 1 d . . . . .
C42 C -0.0532(3) 0.6593(3) 0.2860(2) 0.0533(12) Uani 1 1 d . . . . .
H42 H -0.086406 0.694072 0.312823 0.064 Uiso 1 1 calc R . . . .
N10 N -0.0988(4) 0.5064(4) 0.1621(2) 0.0853(15) Uani 1 1 d . . . . .
H10A H -0.065011 0.457446 0.152927 0.102 Uiso 1 1 d GR . . . .
H10B H -0.151661 0.485919 0.174926 0.102 Uiso 1 1 d GR . . . .
C41 C -0.1019(3) 0.6096(3) 0.2441(2) 0.0575(13) Uani 1 1 d . . . . .
C54 C 0.1011(4) 0.5048(4) 0.1608(2) 0.0721(16) Uani 1 1 d . . . . .
H54A H 0.165686 0.522331 0.163364 0.108 Uiso 1 1 calc GR . . . .
H54B H 0.077983 0.520783 0.123809 0.108 Uiso 1 1 calc GR . . . .
H54C H 0.094671 0.437099 0.166962 0.108 Uiso 1 1 calc GR . . . .
C24 C 0.3704(4) 0.4820(4) 0.3994(2) 0.0770(16) Uani 1 1 d . . . . .
H24A H 0.365086 0.550655 0.400376 0.116 Uiso 1 1 calc GR . . . .
H24B H 0.345150 0.458348 0.364461 0.116 Uiso 1 1 calc GR . . . .
H24C H 0.434826 0.464154 0.402205 0.116 Uiso 1 1 calc GR . . . .
C40 C -0.0514(4) 0.5580(3) 0.2038(2) 0.0563(13) Uani 1 1 d . . . . .
C22 C 0.8027(3) 0.1478(3) 0.7133(2) 0.0589(13) Uani 1 1 d . . . . .
H22A H 0.834498 0.093825 0.697028 0.088 Uiso 1 1 calc GR . . . .
H22B H 0.757697 0.125522 0.740356 0.088 Uiso 1 1 calc GR . . . .
H22C H 0.847046 0.188618 0.731905 0.088 Uiso 1 1 calc GR . . . .
C49 C 0.5274(3) 0.8312(4) 0.4746(2) 0.0662(15) Uani 1 1 d . . . . .
H49A H 0.562429 0.781345 0.492797 0.099 Uiso 1 1 calc GR . . . .
H49B H 0.482721 0.857079 0.500665 0.099 Uiso 1 1 calc GR . . . .
H49C H 0.568976 0.881172 0.462505 0.099 Uiso 1 1 calc GR . . . .
C23 C 0.8101(4) 0.3458(4) 0.5333(2) 0.0633(14) Uani 1 1 d . . . . .
H23A H 0.831739 0.407045 0.546381 0.095 Uiso 1 1 calc GR . . . .
H23B H 0.770046 0.354658 0.501175 0.095 Uiso 1 1 calc GR . . . .
H23C H 0.862497 0.306970 0.522570 0.095 Uiso 1 1 calc GR . . . .
C50 C 0.5292(4) 0.6506(4) 0.2886(2) 0.0639(14) Uani 1 1 d . . . . .
H50A H 0.576736 0.691450 0.273223 0.096 Uiso 1 1 calc GR . . . .
H50B H 0.486867 0.632238 0.258992 0.096 Uiso 1 1 calc GR . . . .
H50C H 0.557348 0.594279 0.304477 0.096 Uiso 1 1 calc GR . . . .
C52 C -0.2192(3) 0.9066(4) 0.4884(3) 0.0706(15) Uani 1 1 d . . . . .
H52A H -0.239914 0.971579 0.483619 0.106 Uiso 1 1 calc GR . . . .
H52B H -0.246141 0.880313 0.522203 0.106 Uiso 1 1 calc GR . . . .
H52C H -0.238403 0.869077 0.456342 0.106 Uiso 1 1 calc GR . . . .
C51 C 0.0768(4) 0.9979(4) 0.5914(2) 0.0582(13) Uani 1 1 d . . . . .
H51A H 0.067974 1.065930 0.588418 0.087 Uiso 1 1 calc GR . . . .
H51B H 0.142257 0.983537 0.590265 0.087 Uiso 1 1 calc GR . . . .
H51C H 0.050985 0.975408 0.626413 0.087 Uiso 1 1 calc GR . . . .
C26 C 0.0679(3) 0.0905(4) 0.7442(3) 0.0784(17) Uani 1 1 d . . . . .
H26A H 0.050081 0.024132 0.743011 0.118 Uiso 1 1 calc GR . . . .
H26B H 0.045352 0.122393 0.710869 0.118 Uiso 1 1 calc GR . . . .
H26C H 0.041675 0.120144 0.777179 0.118 Uiso 1 1 calc GR . . . .
C25 C 0.0701(3) 0.4371(4) 0.5087(3) 0.0745(16) Uani 1 1 d . . . . .
H25A H 0.036068 0.406902 0.478590 0.112 Uiso 1 1 calc GR . . . .
H25B H 0.058778 0.504991 0.507964 0.112 Uiso 1 1 calc GR . . . .
H25C H 0.049951 0.411401 0.544360 0.112 Uiso 1 1 calc GR . . . .
C27 C 0.3755(4) 0.0209(4) 0.8408(2) 0.0696(15) Uani 1 1 d . . . . .
H27A H 0.344579 0.033023 0.876104 0.104 Uiso 1 1 calc GR . . . .
H27B H 0.436901 0.048123 0.841766 0.104 Uiso 1 1 calc GR . . . .
H27C H 0.379869 -0.047044 0.834732 0.104 Uiso 1 1 calc GR . . . .
C53 C -0.2072(3) 0.6109(4) 0.2434(3) 0.0837(18) Uani 1 1 d . . . . .
H53A H -0.230425 0.548683 0.253581 0.126 Uiso 1 1 calc GR . . . .
H53B H -0.228653 0.627394 0.206198 0.126 Uiso 1 1 calc GR . . . .
H53C H -0.229437 0.657581 0.270121 0.126 Uiso 1 1 calc GR . . . .

loop_
_atom_site_aniso_label
_atom_site_aniso_U_11
_atom_site_aniso_U_22
_atom_site_aniso_U_33
_atom_site_aniso_U_23
_atom_site_aniso_U_13
_atom_site_aniso_U_12
N7 0.038(2) 0.047(2) 0.046(2) -0.0032(18) -0.0014(17) 0.0015(16)
N1 0.037(2) 0.0422(19) 0.045(2) 0.0023(17) 0.0009(17) 0.0009(16)
N9 0.0384(18) 0.050(2) 0.051(2) -0.0089(17) 0.000(2) -0.0005(19)
N8 0.036(2) 0.0427(18) 0.047(2) -0.0029(16) -0.0016(17) 0.0018(16)
N2 0.036(2) 0.047(2) 0.045(2) 0.0049(18) 0.0034(17) -0.0020(16)
N3 0.0370(18) 0.0495(18) 0.0464(19) 0.0081(16) 0.003(2) -0.0035(19)
C28 0.042(2) 0.037(2) 0.043(3) 0.0023(19) -0.002(2) -0.002(2)
C9 0.039(2) 0.037(2) 0.044(2) -0.0008(19) 0.000(2) 0.0014(18)
C43 0.039(2) 0.036(2) 0.045(2) 0.0010(18) 0.000(2) -0.0004(19)
C30 0.035(2) 0.038(2) 0.044(2) 0.0047(19) -0.001(2) -0.0016(19)
C31 0.036(2) 0.037(2) 0.046(2) 0.0007(19) 0.002(2) 0.0027(18)
C19 0.036(2) 0.040(2) 0.055(2) -0.0080(19) -0.003(2) -0.001(2)
N4 0.043(2) 0.059(2) 0.085(3) -0.005(2) 0.006(2) 0.002(2)
C36 0.041(3) 0.044(2) 0.050(3) -0.003(2) -0.003(2) 0.0024(19)
C1 0.039(2) 0.034(2) 0.042(2) 0.0027(19) 0.001(2) 0.0036(19)
C16 0.038(2) 0.0392(19) 0.039(2) -0.0023(17) -0.001(2) 0.000(2)
C15 0.036(2) 0.0357(19) 0.042(2) -0.0005(17) 0.001(2) -0.001(2)
N12 0.063(3) 0.080(3) 0.073(3) -0.023(3) 0.015(2) -0.007(2)
C20 0.041(3) 0.039(2) 0.049(3) -0.001(2) -0.006(2) 0.000(2)
C29 0.042(2) 0.034(2) 0.041(2) 0.0028(18) 0.000(2) 0.002(2)
C33 0.047(3) 0.040(2) 0.042(2) 0.0010(19) 0.003(2) -0.0056(19)
C37 0.048(3) 0.040(2) 0.045(2) 0.001(2) -0.006(2) -0.004(2)
C6 0.076(4) 0.043(3) 0.054(3) 0.000(2) 0.025(3) -0.012(2)
C21 0.046(3) 0.040(2) 0.046(3) 0.005(2) 0.005(2) 0.000(2)
C14 0.043(2) 0.041(2) 0.046(2) -0.003(2) -0.001(2) -0.002(2)
N11 0.042(2) 0.071(3) 0.077(3) -0.012(2) 0.003(2) 0.010(2)
C17 0.043(2) 0.044(2) 0.042(3) 0.002(2) 0.003(2) 0.002(2)
C46 0.033(2) 0.043(2) 0.064(3) 0.001(2) 0.005(2) -0.003(2)
C45 0.048(3) 0.039(2) 0.052(3) -0.003(2) 0.008(2) -0.001(2)
C47 0.043(3) 0.043(2) 0.053(3) -0.007(2) -0.002(2) -0.001(2)
C34 0.053(3) 0.043(2) 0.048(3) -0.003(2) 0.011(2) 0.003(2)
C3 0.040(3) 0.041(2) 0.045(2) 0.001(2) 0.004(2) 0.002(2)
C39 0.069(3) 0.038(2) 0.047(3) 0.001(2) -0.014(2) 0.001(2)
C18 0.041(3) 0.041(2) 0.048(3) -0.002(2) 0.004(2) -0.006(2)
C4 0.047(3) 0.038(2) 0.048(3) 0.003(2) 0.006(2) -0.001(2)
C38 0.046(2) 0.045(2) 0.052(3) 0.001(2) -0.008(2) 0.002(2)
C48 0.041(3) 0.043(2) 0.047(3) -0.009(2) 0.006(2) 0.0015(19)
C10 0.040(3) 0.053(3) 0.054(3) 0.007(2) 0.000(2) 0.002(2)
C32 0.038(2) 0.040(2) 0.049(3) 0.005(2) -0.003(2) -0.0048(18)
C35 0.037(2) 0.049(2) 0.056(3) 0.004(2) 0.002(2) 0.003(2)
C7 0.050(3) 0.047(3) 0.056(3) -0.004(2) 0.012(2) -0.008(2)
C2 0.041(3) 0.040(2) 0.043(3) -0.002(2) 0.002(2) 0.000(2)
C44 0.047(3) 0.044(2) 0.040(2) -0.0026(19) 0.001(2) -0.003(2)
C11 0.046(3) 0.049(2) 0.060(3) 0.003(2) -0.009(2) 0.004(2)
C8 0.042(3) 0.050(2) 0.050(3) 0.003(2) 0.007(2) -0.003(2)
N5 0.098(4) 0.084(3) 0.067(3) 0.012(3) 0.028(3) -0.010(3)
C13 0.065(3) 0.041(2) 0.045(3) 0.006(2) -0.003(2) -0.004(2)
N6 0.081(3) 0.084(3) 0.078(3) 0.019(3) -0.032(3) 0.013(3)
C5 0.059(3) 0.040(2) 0.043(3) 0.001(2) 0.010(2) -0.001(2)
C12 0.057(3) 0.042(2) 0.057(3) 0.005(2) -0.017(3) 0.000(2)
C42 0.046(3) 0.053(3) 0.060(3) -0.004(2) -0.003(2) -0.002(2)
N10 0.085(3) 0.086(3) 0.084(4) -0.019(3) -0.030(3) -0.008(3)
C41 0.056(3) 0.050(3) 0.066(3) 0.001(2) -0.016(3) -0.009(2)
C54 0.095(4) 0.066(3) 0.055(3) -0.015(3) -0.018(3) 0.013(3)
C24 0.095(4) 0.083(4) 0.054(3) 0.014(3) 0.002(3) 0.002(3)
C40 0.070(3) 0.044(2) 0.055(3) 0.005(2) -0.022(3) -0.008(2)
C22 0.054(3) 0.059(3) 0.063(3) 0.015(3) -0.012(2) -0.005(2)
C49 0.046(3) 0.080(4) 0.072(4) -0.024(3) -0.006(3) -0.004(3)
C23 0.054(3) 0.080(3) 0.055(3) 0.008(3) 0.010(3) -0.010(3)
C50 0.059(3) 0.066(3) 0.066(3) -0.017(3) 0.013(3) 0.004(3)
C52 0.037(3) 0.086(4) 0.089(4) -0.007(3) 0.005(3) 0.008(2)
C51 0.063(3) 0.055(3) 0.056(3) -0.009(2) 0.001(2) -0.005(2)
C26 0.057(3) 0.093(4) 0.085(4) -0.003(3) 0.022(3) -0.023(3)
C25 0.054(3) 0.077(3) 0.093(4) 0.010(3) -0.010(3) 0.018(3)
C27 0.086(4) 0.068(3) 0.055(3) 0.020(3) 0.011(3) 0.009(3)
C53 0.056(3) 0.098(4) 0.097(4) -0.005(4) -0.020(3) -0.016(3)

loop_
_atom_type_symbol
_atom_type_description
_atom_type_scat_dispersion_real
_atom_type_scat_dispersion_imag
_atom_type_scat_source
C C 0.0033 0.0016 'International Tables Vol C Tables 4.2.6.8 and 6.1.1.4'
H H 0.0000 0.0000 'International Tables Vol C Tables 4.2.6.8 and 6.1.1.4'
N N 0.0061 0.0033 'International Tables Vol C Tables 4.2.6.8 and 6.1.1.4'

loop_
_geom_angle_atom_site_label_1
_geom_angle_atom_site_label_2
_geom_angle_atom_site_label_3
_geom_angle
_geom_angle_site_symmetry_1
_geom_angle_site_symmetry_3
_geom_angle_publ_flag
C29 N7 C28 115.4(3) . . ?
C1 N1 C15 115.0(3) . . ?
C28 N9 C30 115.6(3) . . ?
C29 N8 C30 115.8(4) . . ?
C2 N2 C15 115.5(4) . . ?
C2 N3 C1 115.2(3) . . ?
N7 C28 C37 117.9(4) . . ?
N9 C28 N7 125.0(4) . . ?
N9 C28 C37 117.1(4) . . ?
C14 C9 C1 120.8(4) . . ?
C14 C9 C10 118.1(4) . . ?
C10 C9 C1 121.1(4) . . ?
C48 C43 C29 120.8(4) . . ?
C44 C43 C29 121.1(4) . . ?
C44 C43 C48 118.0(3) . . ?
N9 C30 N8 123.6(4) . . ?
N9 C30 C31 117.3(4) . . ?
N8 C30 C31 119.1(4) . . ?
C36 C31 C30 120.7(4) . . ?
C36 C31 C32 118.0(4) . . ?
C32 C31 C30 121.3(4) . . ?
C20 C19 N4 118.3(5) . . ?
C18 C19 N4 121.1(5) . . ?
C18 C19 C20 120.6(3) . . ?
C35 C36 C31 122.5(4) . . ?
N1 C1 N3 125.4(4) . . ?
N1 C1 C9 117.7(4) . . ?
N3 C1 C9 116.9(4) . . ?
C21 C16 C15 121.1(4) . . ?
C17 C16 C15 121.4(4) . . ?
C17 C16 C21 117.5(3) . . ?
N1 C15 N2 124.7(3) . . ?
N1 C15 C16 118.3(4) . . ?
N2 C15 C16 117.0(4) . . ?
C19 C20 C22 121.4(4) . . ?
C21 C20 C19 118.5(4) . . ?
C21 C20 C22 120.0(4) . . ?
N7 C29 N8 124.5(3) . . ?
N7 C29 C43 116.7(4) . . ?
N8 C29 C43 118.7(4) . . ?
C34 C33 C51 120.3(4) . . ?
C32 C33 C34 118.7(4) . . ?
C32 C33 C51 120.9(4) . . ?
C38 C37 C28 120.6(4) . . ?
C42 C37 C28 121.1(4) . . ?
C42 C37 C38 118.3(4) . . ?
N5 C6 C7 119.6(5) . . ?
N5 C6 C5 119.7(5) . . ?
C5 C6 C7 120.6(4) . . ?
C20 C21 C16 122.5(4) . . ?
C13 C14 C9 121.9(4) . . ?
C18 C17 C16 122.1(4) . . ?
N11 C46 C45 120.1(4) . . ?
N11 C46 C47 120.0(4) . . ?
C47 C46 C45 119.9(4) . . ?
C46 C45 C50 119.5(4) . . ?
C44 C45 C46 119.0(4) . . ?
C44 C45 C50 121.4(4) . . ?
C46 C47 C49 121.2(4) . . ?
C48 C47 C46 119.2(4) . . ?
C48 C47 C49 119.5(4) . . ?
N12 C34 C33 120.1(4) . . ?
N12 C34 C35 119.2(4) . . ?
C33 C34 C35 120.7(4) . . ?
C4 C3 C2 121.3(4) . . ?
C4 C3 C8 117.2(4) . . ?
C8 C3 C2 121.5(4) . . ?
C38 C39 C54 120.1(4) . . ?
C38 C39 C40 119.3(4) . . ?
C40 C39 C54 120.6(4) . . ?
C19 C18 C23 120.9(4) . . ?
C17 C18 C19 118.8(4) . . ?
C17 C18 C23 120.2(4) . . ?
C5 C4 C3 123.0(4) . . ?
C39 C38 C37 121.4(4) . . ?
C47 C48 C43 121.5(4) . . ?
C11 C10 C9 121.4(4) . . ?
C33 C32 C31 121.7(4) . . ?
C36 C35 C34 118.4(4) . . ?
C36 C35 C52 120.9(4) . . ?
C34 C35 C52 120.7(4) . . ?
C6 C7 C26 121.0(5) . . ?
C8 C7 C6 118.2(4) . . ?
C8 C7 C26 120.7(5) . . ?
N2 C2 C3 116.8(4) . . ?
N3 C2 N2 124.3(4) . . ?
N3 C2 C3 118.9(4) . . ?
C45 C44 C43 122.3(4) . . ?
C10 C11 C12 119.0(4) . . ?
C10 C11 C25 120.1(5) . . ?
C12 C11 C25 120.9(4) . . ?
C7 C8 C3 122.6(5) . . ?
C14 C13 C12 118.8(4) . . ?
C14 C13 C24 120.0(5) . . ?
C12 C13 C24 121.1(4) . . ?
C6 C5 C27 120.8(4) . . ?
C4 C5 C6 118.3(4) . . ?
C4 C5 C27 120.9(4) . . ?
C11 C12 N6 120.2(5) . . ?
C13 C12 C11 120.7(4) . . ?
C13 C12 N6 119.1(5) . . ?
C37 C42 C41 122.0(5) . . ?
C42 C41 C40 118.6(4) . . ?
C42 C41 C53 120.2(5) . . ?
C40 C41 C53 121.2(5) . . ?
N10 C40 C39 120.1(5) . . ?
N10 C40 C41 119.6(5) . . ?
C41 C40 C39 120.3(4) . . ?

loop_
_geom_bond_atom_site_label_1
_geom_bond_atom_site_label_2
_geom_bond_distance
_geom_bond_site_symmetry_2
_geom_bond_publ_flag
N7 C28 1.339(5) . ?
N7 C29 1.336(5) . ?
N1 C1 1.334(5) . ?
N1 C15 1.337(5) . ?
N9 C28 1.338(5) . ?
N9 C30 1.347(5) . ?
N8 C30 1.349(5) . ?
N8 C29 1.344(5) . ?
N2 C15 1.347(5) . ?
N2 C2 1.344(5) . ?
N3 C1 1.343(5) . ?
N3 C2 1.338(6) . ?
C28 C37 1.487(6) . ?
C9 C1 1.486(6) . ?
C9 C14 1.387(6) . ?
C9 C10 1.403(6) . ?
C43 C29 1.467(6) . ?
C43 C48 1.399(6) . ?
C43 C44 1.384(6) . ?
C30 C31 1.459(6) . ?
C31 C36 1.391(6) . ?
C31 C32 1.400(6) . ?
C19 N4 1.407(5) . ?
C19 C20 1.403(7) . ?
C19 C18 1.401(7) . ?
C36 C35 1.379(6) . ?
C16 C15 1.480(5) . ?
C16 C21 1.402(6) . ?
C16 C17 1.389(6) . ?
N12 C34 1.394(6) . ?
C20 C21 1.376(6) . ?
C20 C22 1.515(6) . ?
C33 C34 1.404(6) . ?
C33 C32 1.386(6) . ?
C33 C51 1.506(6) . ?
C37 C38 1.399(6) . ?
C37 C42 1.381(6) . ?
C6 C7 1.412(7) . ?
C6 N5 1.396(6) . ?
C6 C5 1.404(7) . ?
C14 C13 1.385(6) . ?
N11 C46 1.388(5) . ?
C17 C18 1.386(6) . ?
C46 C45 1.411(6) . ?
C46 C47 1.399(6) . ?
C45 C44 1.381(6) . ?
C45 C50 1.511(6) . ?
C47 C48 1.391(6) . ?
C47 C49 1.516(7) . ?
C34 C35 1.408(6) . ?
C3 C4 1.389(6) . ?
C3 C2 1.470(6) . ?
C3 C8 1.397(6) . ?
C39 C38 1.381(6) . ?
C39 C54 1.502(7) . ?
C39 C40 1.404(6) . ?
C18 C23 1.502(6) . ?
C4 C5 1.379(6) . ?
C10 C11 1.383(6) . ?
C35 C52 1.509(6) . ?
C7 C8 1.382(6) . ?
C7 C26 1.506(7) . ?
C11 C12 1.398(7) . ?
C11 C25 1.516(7) . ?
C13 C12 1.396(7) . ?
C13 C24 1.507(7) . ?
N6 C12 1.398(6) . ?
C5 C27 1.498(7) . ?
C42 C41 1.395(6) . ?
N10 C40 1.396(6) . ?
C41 C40 1.397(7) . ?
C41 C53 1.512(6) . ?
